data_7719839
loop_
_publ_author_name
'Zhuo, Qihang'
'Zhang, Jie'
'Xie, Zuowei'

_publ_section_title
;
 Nickel-catalyzed 1,2-dialkenylation of <i>o</i>-carboranes with alkenyl
 bromides.
;
_journal_issue 47
_journal_name_full 'Dalton transactions (Cambridge, England : 2003)'
_journal_page_first 17430
_journal_page_last 17433
_journal_paper_doi 10.1039/d5dt02451j
_journal_volume 54
_journal_year 2025
_chemical_formula_sum 'C24 H36 B10'
_chemical_formula_weight 432.63
_space_group_crystal_system triclinic
_space_group_IT_number 2
_space_group_name_Hall '-P 1'
_space_group_name_H-M_alt 'P -1'
_atom_sites_solution_hydrogens mixed
_audit_creation_method SHELXL-2018/3
_audit_update_record
;
2025-09-25 deposited with the CCDC.	2025-11-06 downloaded from the CCDC.
;
_cell_angle_alpha 90.209(3)
_cell_angle_beta 95.752(3)
_cell_angle_gamma 107.318(3)
_cell_formula_units_Z 2
_cell_length_a 9.7300(9)
_cell_length_b 11.2672(11)
_cell_length_c 13.1057(13)
_cell_measurement_reflns_used 78
_cell_measurement_temperature 298(2)
_cell_measurement_theta_max 15
_cell_measurement_theta_min 15
_cell_volume 1363.9(2)
_computing_cell_refinement 'BRUKER D8VENTURE DIFFRACTOMETER'
_computing_data_collection 'BRUKER D8VENTURE DIFFRACTOMETER'
_computing_data_reduction 'BRUKER D8VENTURE DIFFRACTOMETER'
_computing_molecular_graphics 'BRUKER SHELXTL'
_computing_publication_material 'BRUKER SHELXTL'
_computing_structure_refinement 'SHELXL-2018/3 (Sheldrick, 2018)'
_computing_structure_solution 'SHELXT 2014/5 (Sheldrick, 2014)'
_diffrn_ambient_temperature 298(2)
_diffrn_measured_fraction_theta_full 0.996
_diffrn_measured_fraction_theta_max 0.996
_diffrn_measurement_device_type 'BRUKER D8VENTURE DIFFRACTOMETER'
_diffrn_measurement_method 'PHI & OMEGA SCAN'
_diffrn_radiation_type MoK\a
_diffrn_radiation_wavelength 0.71073
_diffrn_reflns_av_R_equivalents 0.0617
_diffrn_reflns_av_unetI/netI 0.0354
_diffrn_reflns_Laue_measured_fraction_full 0.996
_diffrn_reflns_Laue_measured_fraction_max 0.996
_diffrn_reflns_limit_h_max 11
_diffrn_reflns_limit_h_min -11
_diffrn_reflns_limit_k_max 13
_diffrn_reflns_limit_k_min -13
_diffrn_reflns_limit_l_max 15
_diffrn_reflns_limit_l_min -15
_diffrn_reflns_number 35657
_diffrn_reflns_point_group_measured_fraction_full 0.996
_diffrn_reflns_point_group_measured_fraction_max 0.996
_diffrn_reflns_theta_full 25.242
_diffrn_reflns_theta_max 25.246
_diffrn_reflns_theta_min 2.805
_exptl_absorpt_coefficient_mu 0.053
_exptl_absorpt_correction_T_max 0.7456
_exptl_absorpt_correction_T_min 0.6175
_exptl_absorpt_correction_type multi-scan
_exptl_crystal_colour colourless
_exptl_crystal_density_diffrn 1.053
_exptl_crystal_description block
_exptl_crystal_F_000 460
_exptl_crystal_size_max 0.500
_exptl_crystal_size_mid 0.400
_exptl_crystal_size_min 0.300
_refine_diff_density_max 0.291
_refine_diff_density_min -0.330
_refine_diff_density_rms 0.041
_refine_ls_extinction_method none
_refine_ls_goodness_of_fit_ref 1.040
_refine_ls_hydrogen_treatment constr
_refine_ls_matrix_type full
_refine_ls_number_parameters 345
_refine_ls_number_reflns 4928
_refine_ls_number_restraints 0
_refine_ls_restrained_S_all 1.040
_refine_ls_R_factor_all 0.1075
_refine_ls_R_factor_gt 0.0851
_refine_ls_shift/su_max 0.000
_refine_ls_shift/su_mean 0.000
_refine_ls_structure_factor_coef Fsqd
_refine_ls_weighting_details 'w=1/[\s^2^(Fo^2^)+(0.1277P)^2^+0.7293P] where P=(Fo^2^+2Fc^2^)/3'
_refine_ls_weighting_scheme calc
_refine_ls_wR_factor_gt 0.2368
_refine_ls_wR_factor_ref 0.2602
_reflns_Friedel_coverage 0.000
_reflns_number_gt 3656
_reflns_number_total 4928
_reflns_threshold_expression 'I > 2\s(I)'
_cod_data_source_file d5dt02451j2.cif
_cod_data_source_block 3q
_cod_depositor_comments 'Adding full bibliography for 7719835--7719840.cif.'
_cod_database_code 7719839
_shelx_shelxl_version_number 2018/3
_shelx_space_group_comment
;
The symmetry employed for this shelxl refinement is uniquely defined
by the following loop, which should always be used as a source of
symmetry information in preference to the above space-group names.
They are only intended as comments.
;
_shelx_estimated_absorpt_t_min 0.974
_shelx_estimated_absorpt_t_max 0.984

loop_
_space_group_symop_operation_xyz
'x, y, z'
'-x, -y, -z'

loop_
_atom_site_label
_atom_site_type_symbol
_atom_site_fract_x
_atom_site_fract_y
_atom_site_fract_z
_atom_site_U_iso_or_equiv
_atom_site_adp_type
_atom_site_occupancy
_atom_site_site_symmetry_order
_atom_site_calc_flag
_atom_site_refinement_flags_posn
_atom_site_refinement_flags_adp
_atom_site_refinement_flags_occupancy
_atom_site_disorder_assembly
_atom_site_disorder_group
C1 C 0.3602(4) 0.8061(2) 0.8097(2) 0.0699(8) Uani 1 1 d . . . . .
C2 C 0.3635(4) 0.7999(2) 0.68050(19) 0.0668(8) Uani 1 1 d . . . . .
C11 C 0.2878(8) 0.6870(5) 0.8600(4) 0.063(2) Uani 0.74(2) 1 d . . P A 1
C12 C 0.3603(9) 0.6321(5) 0.9171(5) 0.0679(19) Uani 0.74(2) 1 d . . P A 1
C11' C 0.386(3) 0.6882(12) 0.8624(9) 0.060(7) Uani 0.26(2) 1 d . . P A 2
C12' C 0.280(3) 0.6236(15) 0.9103(11) 0.056(5) Uani 0.26(2) 1 d . . P A 2
C13 C 0.2859(3) 0.5087(3) 0.9642(2) 0.0684(8) Uani 1 1 d . . . . .
C14 C 0.2083(3) 0.4991(3) 1.0503(2) 0.0719(8) Uani 1 1 d . . . . .
C15 C 0.1564(3) 0.3830(4) 1.0908(2) 0.0777(9) Uani 1 1 d . . . . .
H15A H 0.107131 0.376334 1.148810 0.093 Uiso 1 1 calc R U . . .
C16 C 0.1743(3) 0.2763(3) 1.0491(2) 0.0741(9) Uani 1 1 d . . . . .
C17 C 0.2504(3) 0.2889(3) 0.9650(2) 0.0727(8) Uani 1 1 d . . . . .
H17A H 0.263813 0.218326 0.935842 0.087 Uiso 1 1 calc R U . . .
C18 C 0.3077(3) 0.4025(3) 0.9220(2) 0.0679(8) Uani 1 1 d . . . . .
C19 C 0.1818(5) 0.6114(4) 1.0982(3) 0.1013(12) Uani 1 1 d . . . . .
H19A H 0.224865 0.683819 1.060807 0.152 Uiso 1 1 calc R U . . .
H19B H 0.079535 0.598757 1.095978 0.152 Uiso 1 1 calc R U . . .
H19C H 0.224319 0.623067 1.168247 0.152 Uiso 1 1 calc R U . . .
C20 C 0.1103(5) 0.1509(4) 1.0918(4) 0.1142(15) Uani 1 1 d . . . . .
H20A H 0.061278 0.159757 1.150131 0.171 Uiso 1 1 calc R U . . .
H20B H 0.042527 0.097925 1.040228 0.171 Uiso 1 1 calc R U . . .
H20C H 0.186005 0.114772 1.112481 0.171 Uiso 1 1 calc R U . . .
C21 C 0.3929(5) 0.4094(3) 0.8309(3) 0.0942(11) Uani 1 1 d . . . . .
H21A H 0.425256 0.493984 0.810125 0.141 Uiso 1 1 calc R U . . .
H21B H 0.475167 0.380611 0.849486 0.141 Uiso 1 1 calc R U . . .
H21C H 0.332450 0.358105 0.775220 0.141 Uiso 1 1 calc R U . . .
C22 C 0.3395(7) 0.6745(5) 0.6279(3) 0.0571(16) Uani 0.786(16) 1 d . . P B 1
C23 C 0.2178(7) 0.6081(5) 0.5843(4) 0.0614(16) Uani 0.786(16) 1 d . . P B 1
C22' C 0.241(2) 0.6798(14) 0.6317(10) 0.051(6) Uani 0.214(16) 1 d . . P B 2
C23' C 0.303(2) 0.6064(16) 0.5873(12) 0.052(5) Uani 0.214(16) 1 d . . P B 2
C24 C 0.2014(3) 0.4830(2) 0.5351(2) 0.0632(7) Uani 1 1 d . . . . .
C25 C 0.1081(3) 0.3811(3) 0.5770(2) 0.0609(7) Uani 1 1 d . . . . .
C26 C 0.0856(3) 0.2641(2) 0.5344(2) 0.0602(7) Uani 1 1 d . . . . .
H26A H 0.024877 0.196186 0.564055 0.072 Uiso 1 1 calc R U . . .
C27 C 0.1498(3) 0.2438(2) 0.4495(2) 0.0559(6) Uani 1 1 d . . . . .
C28 C 0.2387(3) 0.3457(2) 0.4071(2) 0.0593(7) Uani 1 1 d . . . . .
H28A H 0.280614 0.333916 0.348630 0.071 Uiso 1 1 calc R U . . .
C29 C 0.2685(3) 0.4657(2) 0.4481(2) 0.0611(7) Uani 1 1 d . . . . .
C30 C 0.0315(4) 0.3954(3) 0.6700(3) 0.0909(11) Uani 1 1 d . . . . .
H30A H 0.057616 0.481749 0.690760 0.136 Uiso 1 1 calc R U . . .
H30B H -0.071406 0.364358 0.652469 0.136 Uiso 1 1 calc R U . . .
H30C H 0.059840 0.349212 0.725299 0.136 Uiso 1 1 calc R U . . .
C31 C 0.1238(4) 0.1141(3) 0.4063(3) 0.0787(9) Uani 1 1 d . . . . .
H31A H 0.059011 0.055710 0.445961 0.118 Uiso 1 1 calc R U . . .
H31B H 0.081678 0.108392 0.336318 0.118 Uiso 1 1 calc R U . . .
H31C H 0.214119 0.095430 0.409060 0.118 Uiso 1 1 calc R U . . .
C32 C 0.3691(4) 0.5724(3) 0.3977(3) 0.0896(11) Uani 1 1 d . . . . .
H32A H 0.378880 0.648712 0.434628 0.134 Uiso 1 1 calc R U . . .
H32B H 0.462319 0.559391 0.398401 0.134 Uiso 1 1 calc R U . . .
H32C H 0.330125 0.576972 0.328120 0.134 Uiso 1 1 calc R U . . .
B3 B 0.2303(4) 0.8470(4) 0.7331(3) 0.0821(11) Uani 1 1 d . . . . .
H3 H 0.115104 0.792591 0.724824 0.099 Uiso 1 1 calc R U . . .
B4 B 0.3168(4) 0.9330(3) 0.8473(3) 0.0771(10) Uani 1 1 d . . . . .
H4 H 0.258195 0.936998 0.914191 0.093 Uiso 1 1 calc R U . . .
B5 B 0.4981(4) 0.9289(3) 0.8610(3) 0.0658(8) Uani 1 1 d . . . . .
H5 H 0.557987 0.929812 0.936917 0.079 Uiso 1 1 calc R U . . .
B6 B 0.5219(4) 0.8412(3) 0.7567(3) 0.0722(9) Uani 1 1 d . . . . .
H6 H 0.595399 0.783349 0.764486 0.087 Uiso 1 1 calc R U . . .
B7 B 0.3138(5) 0.9220(3) 0.6298(3) 0.0804(11) Uani 1 1 d . . . . .
H7 H 0.252524 0.918446 0.554061 0.096 Uiso 1 1 calc R U . . .
B8 B 0.2890(5) 1.0094(4) 0.7345(4) 0.0895(12) Uani 1 1 d . . . . .
H8 H 0.212141 1.064118 0.727579 0.107 Uiso 1 1 calc R U . . .
B9 B 0.4565(4) 1.0608(3) 0.8126(3) 0.0721(9) Uani 1 1 d . . . . .
H9 H 0.490374 1.149893 0.856636 0.087 Uiso 1 1 calc R U . . .
B10 B 0.5841(4) 1.0041(3) 0.7569(3) 0.0759(10) Uani 1 1 d . . . . .
H10 H 0.700338 1.055238 0.764203 0.091 Uiso 1 1 calc R U . . .
B11 B 0.4956(5) 0.9188(3) 0.6430(3) 0.0775(10) Uani 1 1 d . . . . .
H11 H 0.553420 0.914060 0.575886 0.093 Uiso 1 1 calc R U . . .
B12 B 0.4525(5) 1.0552(3) 0.6784(3) 0.0848(12) Uani 1 1 d . . . . .
H12 H 0.482658 1.140578 0.634576 0.102 Uiso 1 1 calc R U . . .
H22A H 0.125100 0.635700 0.588800 0.050 Uiso 1 1 d . . . . .
H23A H 0.429800 0.639800 0.614200 0.050 Uiso 1 1 d . . . . .
H11A H 0.474500 0.659000 0.923100 0.050 Uiso 1 1 d . . . . .
H12A H 0.175800 0.648500 0.863300 0.050 Uiso 1 1 d . . . . .

loop_
_atom_site_aniso_label
_atom_site_aniso_U_11
_atom_site_aniso_U_22
_atom_site_aniso_U_33
_atom_site_aniso_U_23
_atom_site_aniso_U_13
_atom_site_aniso_U_12
C1 0.107(2) 0.0497(15) 0.0451(14) -0.0054(11) 0.0054(14) 0.0119(14)
C2 0.102(2) 0.0488(14) 0.0435(14) -0.0018(11) 0.0017(14) 0.0155(14)
C11 0.055(4) 0.064(3) 0.060(3) 0.003(2) -0.005(2) 0.006(2)
C12 0.042(3) 0.074(3) 0.084(4) 0.012(3) -0.002(3) 0.015(2)
C11' 0.095(17) 0.047(7) 0.034(6) 0.011(4) 0.012(6) 0.013(7)
C12' 0.063(12) 0.065(8) 0.048(7) 0.015(6) 0.013(6) 0.027(8)
C13 0.0768(18) 0.0738(18) 0.0548(16) 0.0177(13) 0.0096(14) 0.0219(15)
C14 0.0721(18) 0.089(2) 0.0542(15) 0.0054(14) 0.0051(14) 0.0239(16)
C15 0.0540(16) 0.114(3) 0.0603(17) 0.0207(17) 0.0098(13) 0.0154(16)
C16 0.0530(15) 0.087(2) 0.0746(19) 0.0262(17) 0.0007(14) 0.0112(14)
C17 0.0688(18) 0.0716(18) 0.080(2) 0.0210(15) 0.0071(15) 0.0244(14)
C18 0.0728(18) 0.0764(19) 0.0606(16) 0.0172(14) 0.0115(14) 0.0302(15)
C19 0.124(3) 0.117(3) 0.071(2) -0.006(2) 0.023(2) 0.043(2)
C20 0.092(3) 0.106(3) 0.127(3) 0.050(3) 0.017(2) 0.000(2)
C21 0.130(3) 0.091(2) 0.084(2) 0.0247(18) 0.044(2) 0.057(2)
C22 0.068(4) 0.054(3) 0.053(2) -0.007(2) 0.000(2) 0.026(2)
C23 0.058(3) 0.063(3) 0.065(3) -0.009(2) -0.007(2) 0.026(2)
C22' 0.073(13) 0.042(8) 0.037(6) -0.013(6) 0.012(6) 0.012(6)
C23' 0.054(11) 0.047(9) 0.053(8) -0.019(7) -0.009(7) 0.015(7)
C24 0.0839(19) 0.0501(14) 0.0508(14) -0.0078(11) 0.0014(13) 0.0147(13)
C25 0.0712(17) 0.0608(16) 0.0499(14) -0.0042(12) 0.0063(12) 0.0187(13)
C26 0.0633(16) 0.0528(15) 0.0608(16) 0.0028(12) 0.0051(12) 0.0121(12)
C27 0.0563(14) 0.0499(14) 0.0611(15) -0.0065(11) -0.0026(12) 0.0180(11)
C28 0.0641(16) 0.0621(16) 0.0522(14) -0.0061(12) 0.0069(12) 0.0196(13)
C29 0.0723(17) 0.0530(15) 0.0511(14) -0.0031(11) 0.0050(12) 0.0089(12)
C30 0.112(3) 0.088(2) 0.071(2) -0.0062(17) 0.0310(19) 0.020(2)
C31 0.092(2) 0.0565(17) 0.089(2) -0.0108(15) 0.0070(17) 0.0246(15)
C32 0.111(3) 0.073(2) 0.0684(19) 0.0025(16) 0.0211(18) -0.0015(18)
B3 0.075(2) 0.071(2) 0.083(2) -0.0125(18) -0.0078(19) -0.0003(18)
B4 0.079(2) 0.070(2) 0.078(2) -0.0238(18) 0.0106(18) 0.0141(17)
B5 0.082(2) 0.0579(18) 0.0553(17) -0.0149(14) -0.0060(15) 0.0225(16)
B6 0.097(3) 0.070(2) 0.0571(18) -0.0060(15) 0.0052(17) 0.0392(19)
B7 0.110(3) 0.0527(18) 0.066(2) 0.0020(15) -0.017(2) 0.0150(18)
B8 0.083(3) 0.070(2) 0.114(3) -0.017(2) -0.018(2) 0.0317(19)
B9 0.080(2) 0.0470(17) 0.084(2) -0.0156(15) -0.0061(18) 0.0157(15)
B10 0.072(2) 0.067(2) 0.081(2) -0.0061(17) 0.0073(18) 0.0111(17)
B11 0.104(3) 0.065(2) 0.0575(19) 0.0041(15) 0.0167(18) 0.0133(19)
B12 0.115(3) 0.0451(17) 0.083(2) 0.0072(16) -0.003(2) 0.0095(18)

loop_
_atom_type_symbol
_atom_type_description
_atom_type_scat_dispersion_real
_atom_type_scat_dispersion_imag
_atom_type_scat_source
C C 0.0033 0.0016 'International Tables Vol C Tables 4.2.6.8 and 6.1.1.4'
H H 0.0000 0.0000 'International Tables Vol C Tables 4.2.6.8 and 6.1.1.4'
B B 0.0013 0.0007 'International Tables Vol C Tables 4.2.6.8 and 6.1.1.4'

loop_
_geom_angle_atom_site_label_1
_geom_angle_atom_site_label_2
_geom_angle_atom_site_label_3
_geom_angle
_geom_angle_site_symmetry_1
_geom_angle_site_symmetry_3
_geom_angle_publ_flag
C11 C1 B4 115.7(4) . . ?
C11' C1 B4 136.2(5) . . ?
C11 C1 B5 128.0(3) . . ?
C11' C1 B5 105.6(8) . . ?
B4 C1 B5 63.0(2) . . ?
C11 C1 C2 117.4(3) . . ?
C11' C1 C2 112.4(5) . . ?
B4 C1 C2 111.1(2) . . ?
B5 C1 C2 109.1(2) . . ?
C11 C1 B3 107.9(4) . . ?
C11' C1 B3 139.8(9) . . ?
B4 C1 B3 62.9(2) . . ?
B5 C1 B3 113.9(2) . . ?
C2 C1 B3 61.4(2) . . ?
C11 C1 B6 126.5(4) . . ?
C11' C1 B6 92.4(10) . . ?
B4 C1 B6 113.6(2) . . ?
B5 C1 B6 61.9(2) . . ?
C2 C1 B6 59.14(19) . . ?
B3 C1 B6 112.1(2) . . ?
C22 C2 B11 116.9(3) . . ?
C22' C2 B11 139.0(5) . . ?
C22 C2 B6 110.4(3) . . ?
C22' C2 B6 141.1(8) . . ?
B11 C2 B6 63.4(2) . . ?
C22 C2 C1 118.3(2) . . ?
C22' C2 C1 109.8(5) . . ?
B11 C2 C1 111.1(2) . . ?
B6 C2 C1 61.14(19) . . ?
C22 C2 B7 126.4(3) . . ?
C22' C2 B7 104.5(7) . . ?
B11 C2 B7 63.3(2) . . ?
B6 C2 B7 114.3(2) . . ?
C1 C2 B7 108.5(2) . . ?
C22 C2 B3 124.7(3) . . ?
C22' C2 B3 88.9(8) . . ?
B11 C2 B3 113.0(2) . . ?
B6 C2 B3 112.1(2) . . ?
C1 C2 B3 59.5(2) . . ?
B7 C2 B3 60.7(2) . . ?
C12 C11 C1 121.4(7) . . ?
C12 C11 H12A 112.0 . . ?
C1 C11 H12A 125.8 . . ?
C11 C12 C13 120.7(8) . . ?
C11 C12 H11A 122.0 . . ?
C13 C12 H11A 116.3 . . ?
C12' C11' C1 115(2) . . ?
C12' C11' H11A 91.2 . . ?
C1 C11' H11A 140.5 . . ?
C11' C12' C13 122(2) . . ?
C11' C12' H12A 101.5 . . ?
C13 C12' H12A 129.7 . . ?
C18 C13 C14 119.8(3) . . ?
C18 C13 C12' 127.3(5) . . ?
C14 C13 C12' 108.4(7) . . ?
C18 C13 C12 116.3(4) . . ?
C14 C13 C12 123.7(4) . . ?
C15 C14 C13 118.1(3) . . ?
C15 C14 C19 120.4(3) . . ?
C13 C14 C19 121.6(3) . . ?
C16 C15 C14 123.1(3) . . ?
C16 C15 H15A 118.5 . . ?
C14 C15 H15A 118.5 . . ?
C17 C16 C15 117.4(3) . . ?
C17 C16 C20 120.9(4) . . ?
C15 C16 C20 121.7(3) . . ?
C16 C17 C18 122.5(3) . . ?
C16 C17 H17A 118.8 . . ?
C18 C17 H17A 118.8 . . ?
C17 C18 C13 119.1(3) . . ?
C17 C18 C21 119.5(3) . . ?
C13 C18 C21 121.4(3) . . ?
C14 C19 H19A 109.5 . . ?
C14 C19 H19B 109.5 . . ?
H19A C19 H19B 109.5 . . ?
C14 C19 H19C 109.5 . . ?
H19A C19 H19C 109.5 . . ?
H19B C19 H19C 109.5 . . ?
C16 C20 H20A 109.5 . . ?
C16 C20 H20B 109.5 . . ?
H20A C20 H20B 109.5 . . ?
C16 C20 H20C 109.5 . . ?
H20A C20 H20C 109.5 . . ?
H20B C20 H20C 109.5 . . ?
C18 C21 H21A 109.5 . . ?
C18 C21 H21B 109.5 . . ?
H21A C21 H21B 109.5 . . ?
C18 C21 H21C 109.5 . . ?
H21A C21 H21C 109.5 . . ?
H21B C21 H21C 109.5 . . ?
C23 C22 C2 124.0(6) . . ?
C23 C22 H23A 113.7 . . ?
C2 C22 H23A 121.7 . . ?
C22 C23 C24 121.1(6) . . ?
C22 C23 H22A 120.0 . . ?
C24 C23 H22A 118.6 . . ?
C23' C22' C2 109(2) . . ?
C23' C22' H22A 96.2 . . ?
C2 C22' H22A 149.0 . . ?
C22' C23' C24 117(2) . . ?
C22' C23' H23A 109.1 . . ?
C24 C23' H23A 132.2 . . ?
C25 C24 C29 119.6(2) . . ?
C25 C24 C23 116.2(3) . . ?
C29 C24 C23 124.1(3) . . ?
C25 C24 C23' 130.4(6) . . ?
C29 C24 C23' 104.3(8) . . ?
C26 C25 C24 119.3(2) . . ?
C26 C25 C30 119.1(3) . . ?
C24 C25 C30 121.5(3) . . ?
C25 C26 C27 122.5(3) . . ?
C25 C26 H26A 118.7 . . ?
C27 C26 H26A 118.7 . . ?
C28 C27 C26 117.6(2) . . ?
C28 C27 C31 121.7(3) . . ?
C26 C27 C31 120.8(3) . . ?
C27 C28 C29 122.6(2) . . ?
C27 C28 H28A 118.7 . . ?
C29 C28 H28A 118.7 . . ?
C28 C29 C24 118.3(2) . . ?
C28 C29 C32 119.3(3) . . ?
C24 C29 C32 122.4(3) . . ?
C25 C30 H30A 109.5 . . ?
C25 C30 H30B 109.5 . . ?
H30A C30 H30B 109.5 . . ?
C25 C30 H30C 109.5 . . ?
H30A C30 H30C 109.5 . . ?
H30B C30 H30C 109.5 . . ?
C27 C31 H31A 109.5 . . ?
C27 C31 H31B 109.5 . . ?
H31A C31 H31B 109.5 . . ?
C27 C31 H31C 109.5 . . ?
H31A C31 H31C 109.5 . . ?
H31B C31 H31C 109.5 . . ?
C29 C32 H32A 109.5 . . ?
C29 C32 H32B 109.5 . . ?
H32A C32 H32B 109.5 . . ?
C29 C32 H32C 109.5 . . ?
H32A C32 H32C 109.5 . . ?
H32B C32 H32C 109.5 . . ?
C1 B3 C2 59.05(19) . . ?
C1 B3 B7 106.5(3) . . ?
C2 B3 B7 58.7(2) . . ?
C1 B3 B8 105.2(2) . . ?
C2 B3 B8 105.6(3) . . ?
B7 B3 B8 60.7(2) . . ?
C1 B3 B4 58.2(2) . . ?
C2 B3 B4 105.6(3) . . ?
B7 B3 B4 108.5(3) . . ?
B8 B3 B4 59.7(2) . . ?
C1 B3 H3 123.6 . . ?
C2 B3 H3 123.6 . . ?
B7 B3 H3 121.4 . . ?
B8 B3 H3 122.8 . . ?
B4 B3 H3 122.3 . . ?
C1 B4 B8 105.5(3) . . ?
C1 B4 B9 105.1(3) . . ?
B8 B4 B9 60.6(2) . . ?
C1 B4 B3 59.0(2) . . ?
B8 B4 B3 59.4(2) . . ?
B9 B4 B3 107.5(3) . . ?
C1 B4 B5 58.59(19) . . ?
B8 B4 B5 108.3(3) . . ?
B9 B4 B5 59.7(2) . . ?
B3 B4 B5 107.2(3) . . ?
C1 B4 H4 124.2 . . ?
B8 B4 H4 121.9 . . ?
B9 B4 H4 122.3 . . ?
B3 B4 H4 122.1 . . ?
B5 B4 H4 121.8 . . ?
C1 B5 B9 105.0(2) . . ?
C1 B5 B6 59.79(19) . . ?
B9 B5 B6 108.0(2) . . ?
C1 B5 B10 106.1(2) . . ?
B9 B5 B10 60.5(2) . . ?
B6 B5 B10 59.8(2) . . ?
C1 B5 B4 58.40(19) . . ?
B9 B5 B4 59.8(2) . . ?
B6 B5 B4 108.2(2) . . ?
B10 B5 B4 108.4(3) . . ?
C1 B5 H5 124.0 . . ?
B9 B5 H5 122.4 . . ?
B6 B5 H5 121.3 . . ?
B10 B5 H5 121.7 . . ?
B4 B5 H5 121.7 . . ?
C2 B6 C1 59.72(19) . . ?
C2 B6 B10 105.6(2) . . ?
C1 B6 B10 105.2(2) . . ?
C2 B6 B5 106.7(2) . . ?
C1 B6 B5 58.31(18) . . ?
B10 B6 B5 60.1(2) . . ?
C2 B6 B11 57.9(2) . . ?
C1 B6 B11 105.6(3) . . ?
B10 B6 B11 60.4(2) . . ?
B5 B6 B11 108.3(2) . . ?
C2 B6 H6 123.2 . . ?
C1 B6 H6 123.7 . . ?
B10 B6 H6 122.7 . . ?
B5 B6 H6 121.7 . . ?
B11 B6 H6 122.2 . . ?
C2 B7 B3 60.6(2) . . ?
C2 B7 B12 105.0(3) . . ?
B3 B7 B12 107.8(3) . . ?
C2 B7 B8 106.4(3) . . ?
B3 B7 B8 59.8(2) . . ?
B12 B7 B8 59.9(2) . . ?
C2 B7 B11 57.4(2) . . ?
B3 B7 B11 108.2(3) . . ?
B12 B7 B11 60.6(2) . . ?
B8 B7 B11 108.4(3) . . ?
C2 B7 H7 124.0 . . ?
B3 B7 H7 121.1 . . ?
B12 B7 H7 122.4 . . ?
B8 B7 H7 121.9 . . ?
B11 B7 H7 121.7 . . ?
B3 B8 B4 60.9(2) . . ?
B3 B8 B12 107.7(3) . . ?
B4 B8 B12 108.1(3) . . ?
B3 B8 B7 59.5(2) . . ?
B4 B8 B7 108.4(3) . . ?
B12 B8 B7 60.0(2) . . ?
B3 B8 B9 108.0(3) . . ?
B4 B8 B9 59.9(2) . . ?
B12 B8 B9 59.7(2) . . ?
B7 B8 B9 107.5(3) . . ?
B3 B8 H8 121.7 . . ?
B4 B8 H8 121.2 . . ?
B12 B8 H8 121.9 . . ?
B7 B8 H8 121.9 . . ?
B9 B8 H8 122.1 . . ?
B12 B9 B5 108.6(2) . . ?
B12 B9 B4 107.8(2) . . ?
B5 B9 B4 60.5(2) . . ?
B12 B9 B10 61.1(2) . . ?
B5 B9 B10 59.8(2) . . ?
B4 B9 B10 108.5(2) . . ?
B12 B9 B8 59.7(3) . . ?
B5 B9 B8 107.9(2) . . ?
B4 B9 B8 59.5(2) . . ?
B10 B9 B8 108.5(3) . . ?
B12 B9 H9 121.4 . . ?
B5 B9 H9 121.6 . . ?
B4 B9 H9 121.8 . . ?
B10 B9 H9 121.1 . . ?
B8 B9 H9 122.0 . . ?
B6 B10 B5 60.06(19) . . ?
B6 B10 B11 60.1(2) . . ?
B5 B10 B11 108.1(2) . . ?
B6 B10 B9 107.6(3) . . ?
B5 B10 B9 59.7(2) . . ?
B11 B10 B9 107.5(3) . . ?
B6 B10 B12 107.5(3) . . ?
B5 B10 B12 106.9(3) . . ?
B11 B10 B12 60.0(2) . . ?
B9 B10 B12 59.1(2) . . ?
B6 B10 H10 121.7 . . ?
B5 B10 H10 122.0 . . ?
B11 B10 H10 121.6 . . ?
B9 B10 H10 122.3 . . ?
B12 B10 H10 122.5 . . ?
C2 B11 B6 58.8(2) . . ?
C2 B11 B10 105.6(2) . . ?
B6 B11 B10 59.5(2) . . ?
C2 B11 B7 59.3(2) . . ?
B6 B11 B7 107.4(3) . . ?
B10 B11 B7 108.0(3) . . ?
C2 B11 B12 105.4(3) . . ?
B6 B11 B12 107.5(3) . . ?
B10 B11 B12 60.6(2) . . ?
B7 B11 B12 59.4(2) . . ?
C2 B11 H11 123.9 . . ?
B6 B11 H11 122.2 . . ?
B10 B11 H11 122.0 . . ?
B7 B11 H11 121.8 . . ?
B12 B11 H11 122.3 . . ?
B8 B12 B9 60.6(2) . . ?
B8 B12 B7 60.2(2) . . ?
B9 B12 B7 108.4(3) . . ?
B8 B12 B11 108.2(3) . . ?
B9 B12 B11 107.6(3) . . ?
B7 B12 B11 60.0(2) . . ?
B8 B12 B10 108.3(3) . . ?
B9 B12 B10 59.9(2) . . ?
B7 B12 B10 107.6(2) . . ?
B11 B12 B10 59.4(2) . . ?
B8 B12 H12 121.2 . . ?
B9 B12 H12 121.5 . . ?
B7 B12 H12 121.7 . . ?
B11 B12 H12 122.0 . . ?
B10 B12 H12 122.1 . . ?

loop_
_geom_bond_atom_site_label_1
_geom_bond_atom_site_label_2
_geom_bond_distance
_geom_bond_site_symmetry_2
_geom_bond_publ_flag
C1 C11 1.507(7) . ?
C1 C11' 1.574(16) . ?
C1 B4 1.692(5) . ?
C1 B5 1.695(4) . ?
C1 C2 1.698(4) . ?
C1 B3 1.706(5) . ?
C1 B6 1.722(5) . ?
C2 C22 1.513(6) . ?
C2 C22' 1.594(17) . ?
C2 B11 1.671(5) . ?
C2 B6 1.688(5) . ?
C2 B7 1.705(5) . ?
C2 B3 1.739(5) . ?
C11 C12 1.264(15) . ?
C11 H12A 1.0520 . ?
C12 C13 1.528(7) . ?
C12 H11A 1.0557 . ?
C11' C12' 1.29(4) . ?
C11' H11A 1.2304 . ?
C12' C13 1.490(16) . ?
C12' H12A 1.2383 . ?
C13 C18 1.398(4) . ?
C13 C14 1.407(4) . ?
C14 C15 1.383(4) . ?
C14 C19 1.511(5) . ?
C15 C16 1.383(5) . ?
C15 H15A 0.9300 . ?
C16 C17 1.374(4) . ?
C16 C20 1.500(5) . ?
C17 C18 1.382(4) . ?
C17 H17A 0.9300 . ?
C18 C21 1.509(4) . ?
C19 H19A 0.9600 . ?
C19 H19B 0.9600 . ?
C19 H19C 0.9600 . ?
C20 H20A 0.9600 . ?
C20 H20B 0.9600 . ?
C20 H20C 0.9600 . ?
C21 H21A 0.9600 . ?
C21 H21B 0.9600 . ?
C21 H21C 0.9600 . ?
C22 C23 1.273(11) . ?
C22 H23A 1.0925 . ?
C23 C24 1.505(6) . ?
C23 H22A 1.0451 . ?
C22' C23' 1.32(4) . ?
C22' H22A 1.1728 . ?
C23' C24 1.556(19) . ?
C23' H23A 1.1895 . ?
C24 C25 1.388(4) . ?
C24 C29 1.410(4) . ?
C25 C26 1.377(4) . ?
C25 C30 1.523(4) . ?
C26 C27 1.380(4) . ?
C26 H26A 0.9300 . ?
C27 C28 1.373(4) . ?
C27 C31 1.505(4) . ?
C28 C29 1.389(4) . ?
C28 H28A 0.9300 . ?
C29 C32 1.508(4) . ?
C30 H30A 0.9600 . ?
C30 H30B 0.9600 . ?
C30 H30C 0.9600 . ?
C31 H31A 0.9600 . ?
C31 H31B 0.9600 . ?
C31 H31C 0.9600 . ?
C32 H32A 0.9600 . ?
C32 H32B 0.9600 . ?
C32 H32C 0.9600 . ?
B3 B7 1.740(6) . ?
B3 B8 1.746(5) . ?
B3 B4 1.772(5) . ?
B3 H3 1.1000 . ?
B4 B8 1.751(6) . ?
B4 B9 1.758(5) . ?
B4 B5 1.770(5) . ?
B4 H4 1.1000 . ?
B5 B9 1.757(5) . ?
B5 B6 1.758(4) . ?
B5 B10 1.759(5) . ?
B5 H5 1.1000 . ?
B6 B10 1.753(5) . ?
B6 B11 1.765(5) . ?
B6 H6 1.1000 . ?
B7 B12 1.759(5) . ?
B7 B8 1.762(6) . ?
B7 B11 1.771(6) . ?
B7 H7 1.1000 . ?
B8 B12 1.757(7) . ?
B8 B9 1.772(5) . ?
B8 H8 1.1000 . ?
B9 B12 1.756(6) . ?
B9 B10 1.770(5) . ?
B9 H9 1.1000 . ?
B10 B11 1.770(5) . ?
B10 B12 1.792(6) . ?
B10 H10 1.1000 . ?
B11 B12 1.781(6) . ?
B11 H11 1.1000 . ?
B12 H12 1.1000 . ?
